data_9012647
loop_
_publ_author_name
'Yamnova, N. A.'
'Egorov-Tismenko Y K'
'Pekov, I. V.'

_publ_section_title
;
 Refined crystal structure of lovozerite Na2CaZr[Si6O12(OH,O)6]*H2O
;
_journal_name_full 'Crystallography Reports'
_journal_page_first 937
_journal_page_last 941
_journal_paper_doi 10.1134/1.1420822
_journal_volume 46
_journal_year 2001
_chemical_compound_source 'Kola Peninsula, Russia'
_chemical_formula_sum 'Ca0.35 Fe0.14 H10.8 Hf0.03 K0.09 Mn0.08 Na2.39 O18.9 Si6 Ti0.03 Zr0.8'
_chemical_name_mineral Lovozerite
_space_group_IT_number 146
_symmetry_space_group_name_Hall 'R 3'
_symmetry_space_group_name_H-M 'R 3 :H'
_cell_angle_alpha 90
_cell_angle_beta 90
_cell_angle_gamma 120
_cell_formula_units_Z 3
_cell_length_a 10.18
_cell_length_b 10.18
_cell_length_c 13.13
_cell_volume 1178.395
_database_code_amcsd 0012374
_exptl_crystal_density_diffrn 2.732
_cod_original_sg_symbol_H-M 'R 3'
_cod_original_formula_sum 'Na2.39 K.09 Ca.35 Mn.08 (Zr.8 Fe.14 Ti.03 Hf.03) Si6 O18.9 H10.8'
_cod_database_code 9012647

loop_
_space_group_symop_operation_xyz
x,y,z
2/3+x,1/3+y,1/3+z
1/3+x,2/3+y,2/3+z
-y,x-y,z
2/3-y,1/3+x-y,1/3+z
1/3-y,2/3+x-y,2/3+z
-x+y,-x,z
2/3-x+y,1/3-x,1/3+z
1/3-x+y,2/3-x,2/3+z

loop_
_atom_site_label
_atom_site_fract_x
_atom_site_fract_y
_atom_site_fract_z
_atom_site_occupancy
_atom_site_U_iso_or_equiv
_atom_site_type_symbol
_atom_site_attached_hydrogens
NaA 0.34100 0.17200 0.16600 0.73000 0.05446 Na 0
KA 0.34100 0.17200 0.16600 0.03000 0.05446 K 0
CaC 0.00000 0.00000 0.74200 0.35000 0.07852 Ca 0
NaC 0.00000 0.00000 0.74200 0.20000 0.07852 Na 0
MnC 0.00000 0.00000 0.74200 0.08000 0.07852 Mn 0
ZrM 0.00000 0.00000 0.00000 0.80000 0.03673 Zr 0
FeM 0.00000 0.00000 0.00000 0.14000 0.03673 Fe 0
TiM 0.00000 0.00000 0.00000 0.03000 0.03673 Ti 0
HfM 0.00000 0.00000 0.00000 0.03000 0.03673 Hf 0
Si1 0.48290 0.51720 0.22080 1.00000 0.04179 Si 0
Si2 0.18350 0.36960 0.09520 1.00000 0.02786 Si 0
O1 0.44700 0.22400 -0.00300 1.00000 0.09246 O 0
O2 0.55500 0.42400 0.24800 0.40000 0.08232 O 0
O-H2 0.55500 0.42400 0.24800 0.60000 0.08232 O 1
O-H3 0.20800 0.10400 0.32500 1.00000 0.03926 O 1
O4 0.33600 0.43300 0.15900 1.00000 0.11145 O 0
O5 0.10100 0.18400 0.09100 1.00000 0.03926 O 0
O6 0.60100 0.66700 0.16100 1.00000 0.06206 O 0
WatB 0.00200 0.46200 0.00600 0.30000 0.05573 O 2

loop_
_cod_changelog_entry_id
_cod_changelog_entry_author
_cod_changelog_entry_date
_cod_changelog_entry_text
1
;cod-tools version 3.8.0
Id: cif_guess_AMCSD_atom_types 9581 2023-05-17 12:35:41Z saulius
;
2023-05-18T11:42:03+03:00
;Derived atom types and hydrogen counts
from atom names that follow the AMCSD naming convention
(Wat == water, O-H == hydroxyl).
;

loop_
_cod_related_entry_id
_cod_related_entry_database
_cod_related_entry_code
1 AMCSD 0012374
